data_1511202
loop_
_publ_author_name
'Yue, Y.Z.'
'Zhao, Z.-X.'
'Zhu, W.-J.'
'Huang, Y.Z.'

_publ_section_title
;
 (B,Cu)Sr2YCu2O7, a new layered copper-oxide based on the boron-oxygen
 group
;
_journal_name_full 'Physica C (Amsterdam)'
_journal_page_first 118
_journal_page_last 122
_journal_paper_doi 10.1016/0921-4534(93)90176-Q
_journal_volume 205
_journal_year 1993
_chemical_formula_sum 'B0.5 Cu2.5 O7 Sr2 Y'
_chemical_name_systematic 'B.5 Sr2 Y Cu2.5 O7'
_space_group_IT_number 123
_symmetry_space_group_name_Hall '-P 4 2'
_symmetry_space_group_name_H-M 'P 4/m m m'
_cell_angle_alpha 90
_cell_angle_beta 90
_cell_angle_gamma 90
_cell_formula_units_Z 1
_cell_length_a 3.8175
_cell_length_b 3.8175
_cell_length_c 10.961
_cell_volume 159.738
_citation_journal_id_ASTM PHYCE6
_cod_data_source_file boron0-1_31.cif
_cod_data_source_block B0.5Cu2.5O7Sr2Y1
_cod_original_formula_sum 'B0.5 Cu2.5 O7 Sr2 Y1'
_cod_database_code 1511202

loop_
_symmetry_equiv_pos_as_xyz
x,y,z
-y,x,z
-x,-y,z
y,-x,z
x,-y,-z
y,x,-z
-x,y,-z
-y,-x,-z
-x,-y,-z
y,-x,-z
x,y,-z
-y,x,-z
-x,y,z
-y,-x,z
x,-y,z
y,x,z

loop_
_atom_site_label
_atom_site_type_symbol
_atom_site_fract_x
_atom_site_fract_y
_atom_site_fract_z
_atom_site_occupancy
_atom_site_U_iso_or_equiv
O3 O-2 0 0 0.395 0.5 0.0
B1 B+3 0.156 0 0.5 0.125 0.0
O4 O-2 0.5 0 0 0.5 0.0
Cu2 Cu+2 0 0 0.154 0.5 0.0
Sr1 Sr+2 0.5 0.5 0.331 1 0.0
Y1 Y+3 0.5 0.5 0 1 0.0
O1 O-2 0.5 0 0.132 1 0.0
Cu1 Cu+2 0 0 0.138 0.5 0.0
O2 O-2 0 0 0.336 0.5 0.0
Cu3 Cu+2 0 0 0.5 0.5 0.0
